data_4302754
loop_
_publ_author_name
'Karah E. Knope'
'Christopher L. Cahill'

_publ_contact_author_address
;Department of Chemistry
George Washington University
725 21st Street, NW
Washington, DC 20052
;
_publ_contact_author_email cahill@gwu.edu
_publ_contact_author_fax 202-994-5873
_publ_contact_author_name 'Christopher L. Cahill'
_publ_contact_author_phone 202-994-6959
_publ_section_title
;
Homometallic Uranium(VI) Phosphonoacetates Containing Interlayer Dipyridines
;
_journal_name_full 'Inorganic Chemistry'
_journal_page_first 6845
_journal_page_last 6851
_journal_paper_doi 10.1021/ic9007735
_journal_volume 48
_journal_year 2009
_chemical_formula_moiety 'C6 H9 O22 P3 U3, C10 H10 N2, 3(H2O)'
_chemical_formula_sum 'C16 H25 N2 O25 P3 U3'
_chemical_formula_weight 1452.38
_chemical_name_systematic
;
 ?
;
_space_group_IT_number 14
_symmetry_cell_setting monoclinic
_symmetry_space_group_name_Hall '-P 2ybc'
_symmetry_space_group_name_H-M 'P 1 21/c 1'
_atom_sites_solution_hydrogens geom
_atom_sites_solution_primary direct
_atom_sites_solution_secondary difmap
_audit_creation_method SHELXL-97
_cell_angle_alpha 90.00
_cell_angle_beta 100.3130(10)
_cell_angle_gamma 90.00
_cell_formula_units_Z 4
_cell_length_a 8.9801(4)
_cell_length_b 25.5577(11)
_cell_length_c 13.8436(6)
_cell_measurement_reflns_used 28445
_cell_measurement_temperature 295(2)
_cell_measurement_theta_max 30.22
_cell_measurement_theta_min 2.31
_cell_volume 3125.9(2)
_computing_cell_refinement ' APEX2 Software Suite (Bruker-AXS) '
_computing_data_collection ' SMART V5.05 (Bruker-AXS) '
_computing_data_reduction ' APEX2 Software Suite (Bruker-AXS) '
_computing_molecular_graphics ' SHELXL-97 (Sheldrick, 1997) '
_computing_publication_material ' WINGX (Farrugia, 1998) '
_computing_structure_refinement ' SHELXL-97 (Sheldrick, 1997) '
_computing_structure_solution ' SHELXS-97 (Sheldrick, 1990) '
_diffrn_ambient_temperature 295(2)
_diffrn_measured_fraction_theta_full 0.994
_diffrn_measured_fraction_theta_max 0.933
_diffrn_measurement_device_type 'Bruker Apex II CCD'
_diffrn_measurement_method 'omega and phi scans'
_diffrn_radiation_monochromator graphite
_diffrn_radiation_source 'fine-focus sealed tube'
_diffrn_radiation_type MoK\a
_diffrn_radiation_wavelength 0.71073
_diffrn_reflns_av_R_equivalents 0.0514
_diffrn_reflns_av_sigmaI/netI 0.0372
_diffrn_reflns_limit_h_max 12
_diffrn_reflns_limit_h_min -12
_diffrn_reflns_limit_k_max 36
_diffrn_reflns_limit_k_min -36
_diffrn_reflns_limit_l_max 12
_diffrn_reflns_limit_l_min -19
_diffrn_reflns_number 61358
_diffrn_reflns_theta_full 25.00
_diffrn_reflns_theta_max 30.43
_diffrn_reflns_theta_min 1.59
_exptl_absorpt_coefficient_mu 15.763
_exptl_absorpt_correction_T_max 0.730
_exptl_absorpt_correction_T_min 0.474
_exptl_absorpt_correction_type empirical
_exptl_absorpt_process_details SADABS
_exptl_crystal_colour yellow
_exptl_crystal_density_diffrn 3.086
_exptl_crystal_density_method 'not measured'
_exptl_crystal_description plate
_exptl_crystal_F_000 2624
_exptl_crystal_size_max 0.12
_exptl_crystal_size_mid 0.04
_exptl_crystal_size_min 0.02
_refine_diff_density_max 1.693
_refine_diff_density_min -1.759
_refine_diff_density_rms 0.222
_refine_ls_extinction_method none
_refine_ls_goodness_of_fit_ref 1.090
_refine_ls_hydrogen_treatment mixed
_refine_ls_matrix_type full
_refine_ls_number_parameters 462
_refine_ls_number_reflns 8848
_refine_ls_number_restraints 2
_refine_ls_restrained_S_all 1.090
_refine_ls_R_factor_all 0.0404
_refine_ls_R_factor_gt 0.0277
_refine_ls_shift/su_max 0.001
_refine_ls_shift/su_mean 0.000
_refine_ls_structure_factor_coef Fsqd
_refine_ls_weighting_details 'calc w=1/[\s^2^(Fo^2^)+(0.0110P)^2^+21.5226P] where P=(Fo^2^+2Fc^2^)/3'
_refine_ls_weighting_scheme calc
_refine_ls_wR_factor_gt 0.0552
_refine_ls_wR_factor_ref 0.0585
_reflns_number_gt 7308
_reflns_number_total 8848
_reflns_threshold_expression >2sigma(I)
_cod_data_source_file ic9007735_si_002_2.cif
_cod_data_source_block C16H25N2O25P3U3
_cod_original_sg_symbol_H-M 'P 21/c'
_cod_database_code 4302754

loop_
_symmetry_equiv_pos_as_xyz
'x, y, z'
'-x, y+1/2, -z+1/2'
'-x, -y, -z'
'x, -y-1/2, z-1/2'

loop_
_atom_site_label
_atom_site_type_symbol
_atom_site_fract_x
_atom_site_fract_y
_atom_site_fract_z
_atom_site_U_iso_or_equiv
_atom_site_adp_type
_atom_site_occupancy
_atom_site_symmetry_multiplicity
_atom_site_calc_flag
_atom_site_refinement_flags
_atom_site_disorder_assembly
_atom_site_disorder_group
U1 U 0.04512(2) 0.083922(7) 0.357051(14) 0.01303(5) Uani 1 1 d . . .
U2 U 0.01740(2) -0.064567(7) 0.159554(14) 0.01280(5) Uani 1 1 d . . .
U3 U 0.06628(2) 0.246312(7) 0.617555(14) 0.01508(5) Uani 1 1 d . . .
P1 P -0.03883(18) 0.22257(5) 0.35411(10) 0.0161(3) Uani 1 1 d . . .
P2 P 0.10319(16) 0.06558(5) 0.10631(10) 0.0130(3) Uani 1 1 d . . .
P3 P -0.05347(17) 0.11773(5) 0.59742(10) 0.0156(3) Uani 1 1 d . . .
O1 O 0.2329(5) 0.10741(16) 0.3726(3) 0.0247(9) Uani 1 1 d . . .
O2 O -0.1380(5) 0.05690(16) 0.3440(3) 0.0248(9) Uani 1 1 d . . .
O3 O 0.0335(5) 0.10396(16) 0.5164(3) 0.0215(9) Uani 1 1 d . . .
O4 O -0.0611(5) 0.16578(14) 0.3228(3) 0.0219(9) Uani 1 1 d . . .
O5 O 0.0201(4) 0.08085(14) 0.1893(3) 0.0151(7) Uani 1 1 d . . .
O6 O 0.1258(5) -0.00857(14) 0.3092(3) 0.0201(9) Uani 1 1 d . . .
O7 O 0.1783(5) 0.01074(15) 0.4640(3) 0.0230(9) Uani 1 1 d . . .
O8 O -0.0355(5) -0.10182(16) 0.3033(3) 0.0215(9) Uani 1 1 d . . .
O9 O -0.1268(6) -0.14686(17) 0.1280(3) 0.0261(10) Uani 1 1 d D . .
H9A H -0.103(9) -0.169(2) 0.167(5) 0.05(3) Uiso 1 1 d D . .
H9B H -0.147(9) -0.157(3) 0.073(3) 0.05(3) Uiso 1 1 d D . .
O10 O 0.1462(5) 0.00807(14) 0.1108(3) 0.0181(8) Uani 1 1 d . . .
O11 O 0.1900(5) -0.09994(15) 0.1785(3) 0.0222(9) Uani 1 1 d . . .
O12 O -0.1547(5) -0.02934(15) 0.1421(3) 0.0230(9) Uani 1 1 d . . .
O13 O -0.0894(5) 0.28916(15) 0.5858(3) 0.0222(9) Uani 1 1 d . . .
O14 O 0.2241(5) 0.20409(16) 0.6503(3) 0.0239(9) Uani 1 1 d . . .
O15 O 0.2227(5) 0.18216(15) 0.2077(3) 0.0209(9) Uani 1 1 d . . .
O16 O 0.2208(5) 0.18667(15) 0.0503(3) 0.0228(9) Uani 1 1 d . . .
O17 O 0.0676(5) 0.22867(15) 0.4524(3) 0.0210(9) Uani 1 1 d . . .
O18 O -0.1001(5) 0.17504(15) 0.5924(3) 0.0242(9) Uani 1 1 d . . .
O19 O 0.0177(5) 0.25671(15) 0.2772(3) 0.0234(9) Uani 1 1 d . . .
O20 O 0.0148(5) 0.08154(15) 0.0072(3) 0.0206(9) Uani 1 1 d . . .
O21 O -0.3911(6) 0.20968(19) 0.2374(4) 0.0399(12) Uani 1 1 d . . .
O22 O -0.3586(8) 0.2956(2) 0.2396(5) 0.0583(18) Uani 1 1 d . . .
H22A H -0.398(12) 0.295(4) 0.174(8) 0.09(4) Uiso 1 1 d . . .
N1 N 0.6463(7) -0.0347(2) 0.3556(4) 0.0323(13) Uani 1 1 d . . .
HN1 H 0.692(11) -0.027(4) 0.409(7) 0.07(3) Uiso 1 1 d . . .
N2 N 0.3278(7) -0.1346(2) -0.1018(5) 0.0345(14) Uani 1 1 d . . .
HN2 H 0.287(8) -0.147(3) -0.157(6) 0.04(2) Uiso 1 1 d . . .
C1 C -0.2206(7) 0.2486(3) 0.3698(5) 0.0293(14) Uani 1 1 d . . .
H1A H -0.2596 0.2279 0.4185 0.035 Uiso 1 1 calc R . .
H1B H -0.2072 0.2842 0.3943 0.035 Uiso 1 1 calc R . .
C2 C -0.3334(8) 0.2484(3) 0.2761(5) 0.0315(15) Uani 1 1 d . . .
C3 C 0.2782(6) 0.1032(2) 0.1265(4) 0.0178(11) Uani 1 1 d . . .
H3A H 0.3405 0.0928 0.1882 0.021 Uiso 1 1 calc R . .
H3B H 0.3342 0.0962 0.0742 0.021 Uiso 1 1 calc R . .
C4 C 0.2430(6) 0.1606(2) 0.1291(4) 0.0167(11) Uani 1 1 d . . .
C5 C 0.1761(6) -0.0224(2) 0.3970(4) 0.0157(11) Uani 1 1 d . . .
C6 C 0.2247(6) -0.0782(2) 0.4196(4) 0.0187(11) Uani 1 1 d . . .
H6A H 0.2787 -0.0812 0.4866 0.022 Uiso 1 1 calc R . .
H6B H 0.2908 -0.0899 0.3756 0.022 Uiso 1 1 calc R . .
C40 C 0.5712(8) -0.0024(3) 0.2888(5) 0.0336(16) Uani 1 1 d . . .
H40 H 0.5654 0.0330 0.3031 0.040 Uiso 1 1 calc R . .
C41 C 0.5028(7) -0.0208(2) 0.1994(5) 0.0284(14) Uani 1 1 d . . .
H41 H 0.4477 0.0017 0.1535 0.034 Uiso 1 1 calc R . .
C42 C 0.5898(8) -0.1061(3) 0.2503(5) 0.0305(14) Uani 1 1 d . . .
H42 H 0.5960 -0.1418 0.2390 0.037 Uiso 1 1 calc R . .
C43 C 0.6543(8) -0.0856(3) 0.3399(5) 0.0311(15) Uani 1 1 d . . .
H43 H 0.7034 -0.1075 0.3892 0.037 Uiso 1 1 calc R . .
C44 C 0.5160(6) -0.0738(2) 0.1773(4) 0.0205(12) Uani 1 1 d . . .
C45 C 0.4511(6) -0.0949(2) 0.0784(4) 0.0206(12) Uani 1 1 d . . .
C46 C 0.3669(7) -0.0634(3) 0.0061(5) 0.0276(14) Uani 1 1 d . . .
H46 H 0.3526 -0.0282 0.0188 0.033 Uiso 1 1 calc R . .
C47 C 0.3054(7) -0.0840(3) -0.0835(5) 0.0301(14) Uani 1 1 d . . .
H47 H 0.2484 -0.0631 -0.1312 0.036 Uiso 1 1 calc R . .
C48 C 0.4096(9) -0.1658(3) -0.0352(6) 0.0391(18) Uani 1 1 d . . .
H48 H 0.4231 -0.2007 -0.0503 0.047 Uiso 1 1 calc R . .
C49 C 0.4733(8) -0.1470(2) 0.0546(5) 0.0303(15) Uani 1 1 d . . .
H49 H 0.5316 -0.1688 0.1001 0.036 Uiso 1 1 calc R . .
OH1 O 0.3671(7) 0.2645(2) 0.8938(5) 0.0560(16) Uani 1 1 d . . .
OH2 O 0.5498(7) 0.1209(2) 0.3582(5) 0.0631(18) Uani 1 1 d . . .
OH3 O -0.4518(10) 0.3073(3) 0.0548(5) 0.087(2) Uani 1 1 d . . .

loop_
_atom_site_aniso_label
_atom_site_aniso_U_11
_atom_site_aniso_U_22
_atom_site_aniso_U_33
_atom_site_aniso_U_23
_atom_site_aniso_U_13
_atom_site_aniso_U_12
U1 0.02006(10) 0.01216(9) 0.00737(9) -0.00084(7) 0.00379(7) -0.00109(8)
U2 0.01948(10) 0.01198(9) 0.00734(9) 0.00004(7) 0.00352(7) -0.00011(7)
U3 0.02618(11) 0.01098(9) 0.00857(9) 0.00023(7) 0.00440(8) 0.00137(8)
P1 0.0282(8) 0.0121(6) 0.0092(6) -0.0008(5) 0.0065(6) 0.0008(6)
P2 0.0201(7) 0.0112(6) 0.0083(6) -0.0002(5) 0.0043(5) -0.0005(5)
P3 0.0264(8) 0.0126(6) 0.0087(6) -0.0009(5) 0.0054(5) -0.0018(6)
O1 0.025(2) 0.028(2) 0.020(2) 0.0040(17) 0.0044(17) -0.0079(18)
O2 0.026(2) 0.023(2) 0.026(2) -0.0055(17) 0.0064(18) -0.0084(18)
O3 0.032(2) 0.025(2) 0.0083(18) -0.0040(16) 0.0068(16) -0.0003(18)
O4 0.035(2) 0.0130(18) 0.018(2) -0.0006(15) 0.0049(17) 0.0013(17)
O5 0.0198(19) 0.0160(18) 0.0109(18) -0.0019(14) 0.0065(15) 0.0000(15)
O6 0.036(2) 0.0120(18) 0.0104(18) 0.0010(14) 0.0004(17) -0.0003(17)
O7 0.039(3) 0.0171(19) 0.0113(19) -0.0018(15) -0.0004(17) 0.0004(18)
O8 0.032(2) 0.027(2) 0.0058(17) 0.0018(15) 0.0042(16) -0.0089(18)
O9 0.047(3) 0.017(2) 0.014(2) -0.0003(17) 0.004(2) -0.009(2)
O10 0.027(2) 0.0129(18) 0.016(2) -0.0003(14) 0.0084(16) -0.0015(16)
O11 0.025(2) 0.020(2) 0.022(2) 0.0043(16) 0.0056(17) 0.0014(17)
O12 0.026(2) 0.021(2) 0.023(2) 0.0021(17) 0.0068(18) 0.0039(17)
O13 0.027(2) 0.019(2) 0.021(2) 0.0007(16) 0.0039(17) 0.0101(17)
O14 0.031(2) 0.021(2) 0.019(2) 0.0002(16) 0.0019(18) 0.0061(18)
O15 0.032(2) 0.0172(19) 0.0136(19) 0.0001(15) 0.0027(17) 0.0008(17)
O16 0.035(2) 0.0164(19) 0.018(2) 0.0007(16) 0.0072(18) 0.0009(17)
O17 0.033(2) 0.021(2) 0.0096(18) -0.0006(15) 0.0052(17) 0.0028(18)
O18 0.039(3) 0.0144(19) 0.021(2) 0.0001(16) 0.0103(19) -0.0004(18)
O19 0.043(3) 0.0173(19) 0.0124(19) 0.0023(15) 0.0107(18) -0.0051(18)
O20 0.037(2) 0.0188(19) 0.0057(17) 0.0000(14) 0.0018(16) -0.0059(17)
O21 0.043(3) 0.038(3) 0.037(3) -0.014(2) 0.001(2) -0.004(2)
O22 0.079(5) 0.035(3) 0.048(4) -0.006(3) -0.022(3) 0.013(3)
N1 0.029(3) 0.044(4) 0.021(3) -0.007(3) -0.003(2) -0.006(3)
N2 0.039(4) 0.039(3) 0.026(3) -0.010(3) 0.007(3) -0.014(3)
C1 0.031(4) 0.034(4) 0.023(3) -0.008(3) 0.004(3) 0.006(3)
C2 0.036(4) 0.035(4) 0.023(3) -0.008(3) 0.004(3) 0.009(3)
C3 0.023(3) 0.017(3) 0.014(3) -0.003(2) 0.004(2) -0.001(2)
C4 0.018(3) 0.016(3) 0.016(3) -0.002(2) 0.001(2) -0.004(2)
C5 0.018(3) 0.015(2) 0.013(3) -0.0004(19) 0.000(2) -0.005(2)
C6 0.023(3) 0.016(3) 0.016(3) 0.001(2) 0.001(2) 0.001(2)
C40 0.035(4) 0.027(3) 0.036(4) -0.010(3) 0.001(3) -0.002(3)
C41 0.030(4) 0.022(3) 0.029(4) -0.002(3) -0.003(3) 0.003(3)
C42 0.032(4) 0.028(3) 0.030(4) -0.003(3) 0.003(3) 0.002(3)
C43 0.033(4) 0.031(3) 0.027(3) 0.001(3) -0.002(3) 0.004(3)
C44 0.018(3) 0.022(3) 0.022(3) 0.000(2) 0.004(2) 0.001(2)
C45 0.016(3) 0.022(3) 0.025(3) -0.004(2) 0.007(2) -0.002(2)
C46 0.021(3) 0.034(3) 0.027(3) -0.006(3) 0.003(3) 0.005(3)
C47 0.022(3) 0.040(4) 0.029(4) -0.004(3) 0.005(3) 0.002(3)
C48 0.056(5) 0.025(3) 0.040(4) -0.012(3) 0.018(4) -0.014(3)
C49 0.043(4) 0.025(3) 0.024(3) -0.001(3) 0.009(3) -0.003(3)
OH1 0.046(3) 0.067(4) 0.051(4) 0.014(3) -0.001(3) 0.004(3)
OH2 0.053(4) 0.058(4) 0.076(5) 0.007(3) 0.005(3) 0.003(3)
OH3 0.114(7) 0.099(6) 0.048(4) 0.013(4) 0.014(4) -0.024(5)

loop_
_atom_type_symbol
_atom_type_description
_atom_type_scat_dispersion_real
_atom_type_scat_dispersion_imag
_atom_type_scat_source
C C 0.0033 0.0016 'International Tables Vol C Tables 4.2.6.8 and 6.1.1.4'
N N 0.0061 0.0033 'International Tables Vol C Tables 4.2.6.8 and 6.1.1.4'
O O 0.0106 0.0060 'International Tables Vol C Tables 4.2.6.8 and 6.1.1.4'
P P 0.1023 0.0942 'International Tables Vol C Tables 4.2.6.8 and 6.1.1.4'
U U -9.6767 9.6646 'International Tables Vol C Tables 4.2.6.8 and 6.1.1.4'
H H 0.0000 0.0000 'International Tables Vol C Tables 4.2.6.8 and 6.1.1.4'

loop_
_geom_angle_atom_site_label_1
_geom_angle_atom_site_label_2
_geom_angle_atom_site_label_3
_geom_angle
_geom_angle_site_symmetry_1
_geom_angle_site_symmetry_3
_geom_angle_publ_flag
O2 U1 O1 176.7(2) . . ?
O2 U1 O3 89.09(17) . . ?
O1 U1 O3 90.79(17) . . ?
O2 U1 O5 87.84(17) . . ?
O1 U1 O5 93.04(16) . . ?
O3 U1 O5 166.36(14) . . ?
O2 U1 O4 89.45(17) . . ?
O1 U1 O4 93.86(17) . . ?
O3 U1 O4 84.66(14) . . ?
O5 U1 O4 82.03(13) . . ?
O2 U1 O7 95.99(17) . . ?
O1 U1 O7 80.80(17) . . ?
O3 U1 O7 72.62(14) . . ?
O5 U1 O7 120.92(13) . . ?
O4 U1 O7 156.50(13) . . ?
O2 U1 O6 85.11(16) . . ?
O1 U1 O6 92.10(17) . . ?
O3 U1 O6 120.94(13) . . ?
O5 U1 O6 72.02(12) . . ?
O4 U1 O6 153.63(13) . . ?
O7 U1 O6 49.86(12) . . ?
O2 U1 C5 89.53(17) . . ?
O1 U1 C5 87.18(17) . . ?
O3 U1 C5 96.32(15) . . ?
O5 U1 C5 96.94(14) . . ?
O4 U1 C5 178.57(14) . . ?
O7 U1 C5 24.72(13) . . ?
O6 U1 C5 25.19(13) . . ?
O12 U2 O11 179.34(19) . . ?
O12 U2 O20 90.53(17) . 3 ?
O11 U2 O20 90.11(17) . 3 ?
O12 U2 O8 91.03(17) . . ?
O11 U2 O8 88.37(17) . . ?
O20 U2 O8 140.05(13) 3 . ?
O12 U2 O10 91.23(16) . . ?
O11 U2 O10 89.04(16) . . ?
O20 U2 O10 80.90(13) 3 . ?
O8 U2 O10 138.95(13) . . ?
O12 U2 O9 89.53(18) . . ?
O11 U2 O9 90.50(18) . . ?
O20 U2 O9 72.30(14) 3 . ?
O8 U2 O9 67.80(14) . . ?
O10 U2 O9 153.19(14) . . ?
O12 U2 O6 91.28(16) . . ?
O11 U2 O6 88.25(16) . . ?
O20 U2 O6 150.71(13) 3 . ?
O8 U2 O6 69.14(13) . . ?
O10 U2 O6 69.84(13) . . ?
O9 U2 O6 136.94(13) . . ?
O13 U3 O14 179.2(2) . . ?
O13 U3 O19 88.98(17) . 4_566 ?
O14 U3 O19 90.82(17) . 4_566 ?
O13 U3 O17 91.07(16) . . ?
O14 U3 O17 89.35(16) . . ?
O19 U3 O17 163.39(14) 4_566 . ?
O13 U3 O18 89.41(17) . . ?
O14 U3 O18 91.38(17) . . ?
O19 U3 O18 83.80(14) 4_566 . ?
O17 U3 O18 79.59(14) . . ?
O13 U3 O16 87.12(17) . 4_566 ?
O14 U3 O16 92.33(17) . 4_566 ?
O19 U3 O16 126.14(14) 4_566 4_566 ?
O17 U3 O16 70.43(14) . 4_566 ?
O18 U3 O16 149.73(14) . 4_566 ?
O13 U3 O15 91.14(16) . 4_566 ?
O14 U3 O15 88.03(16) . 4_566 ?
O19 U3 O15 74.59(14) 4_566 4_566 ?
O17 U3 O15 122.00(14) . 4_566 ?
O18 U3 O15 158.38(14) . 4_566 ?
O16 U3 O15 51.84(13) 4_566 4_566 ?
O13 U3 C4 84.53(17) . 4_566 ?
O14 U3 C4 94.70(18) . 4_566 ?
O19 U3 C4 99.87(15) 4_566 4_566 ?
O17 U3 C4 96.66(15) . 4_566 ?
O18 U3 C4 172.83(15) . 4_566 ?
O16 U3 C4 26.30(14) 4_566 4_566 ?
O15 U3 C4 26.26(14) 4_566 4_566 ?
O4 P1 O17 112.5(2) . . ?
O4 P1 O19 112.9(2) . . ?
O17 P1 O19 109.2(2) . . ?
O4 P1 C1 108.0(3) . . ?
O17 P1 C1 106.9(3) . . ?
O19 P1 C1 107.0(3) . . ?
O20 P2 O10 112.8(2) . . ?
O20 P2 O5 111.4(2) . . ?
O10 P2 O5 111.8(2) . . ?
O20 P2 C3 107.2(2) . . ?
O10 P2 C3 107.4(2) . . ?
O5 P2 C3 105.9(2) . . ?
O8 P3 O3 110.5(2) 3_556 . ?
O8 P3 O18 113.3(2) 3_556 . ?
O3 P3 O18 111.3(2) . . ?
O8 P3 C6 105.3(2) 3_556 3_556 ?
O3 P3 C6 108.1(3) . 3_556 ?
O18 P3 C6 108.0(3) . 3_556 ?
P3 O3 U1 152.0(3) . . ?
P1 O4 U1 141.1(3) . . ?
P2 O5 U1 142.9(2) . . ?
C5 O6 U2 129.6(3) . . ?
C5 O6 U1 94.4(3) . . ?
U2 O6 U1 129.26(16) . . ?
C5 O7 U1 97.1(3) . . ?
P3 O8 U2 136.8(2) 3_556 . ?
U2 O9 H9A 115(6) . . ?
U2 O9 H9B 119(6) . . ?
H9A O9 H9B 113(8) . . ?
P2 O10 U2 130.0(2) . . ?
C4 O15 U3 92.5(3) . 4_565 ?
C4 O16 U3 92.9(3) . 4_565 ?
P1 O17 U3 141.5(3) . . ?
P3 O18 U3 125.4(3) . . ?
P1 O19 U3 141.5(2) . 4_565 ?
P2 O20 U2 143.6(3) . 3 ?
C2 O22 H22A 112(7) . . ?
C43 N1 C40 122.2(6) . . ?
C43 N1 HN1 111(7) . . ?
C40 N1 HN1 127(7) . . ?
C48 N2 C47 121.9(6) . . ?
C48 N2 HN2 120(5) . . ?
C47 N2 HN2 118(5) . . ?
C2 C1 P1 112.3(5) . . ?
C2 C1 H1A 109.1 . . ?
P1 C1 H1A 109.1 . . ?
C2 C1 H1B 109.1 . . ?
P1 C1 H1B 109.1 . . ?
H1A C1 H1B 107.9 . . ?
O21 C2 O22 123.8(7) . . ?
O21 C2 C1 124.1(7) . . ?
O22 C2 C1 112.0(6) . . ?
C4 C3 P2 109.9(4) . . ?
C4 C3 H3A 109.7 . . ?
P2 C3 H3A 109.7 . . ?
C4 C3 H3B 109.7 . . ?
P2 C3 H3B 109.7 . . ?
H3A C3 H3B 108.2 . . ?
O15 C4 O16 119.4(5) . . ?
O15 C4 C3 120.7(5) . . ?
O16 C4 C3 119.7(5) . . ?
O15 C4 U3 61.3(3) . 4_565 ?
O16 C4 U3 60.8(3) . 4_565 ?
C3 C4 U3 158.6(4) . 4_565 ?
O7 C5 O6 118.4(5) . . ?
O7 C5 C6 121.4(5) . . ?
O6 C5 C6 120.1(5) . . ?
O7 C5 U1 58.2(3) . . ?
O6 C5 U1 60.4(3) . . ?
C6 C5 U1 173.3(4) . . ?
C5 C6 P3 107.0(4) . 3_556 ?
C5 C6 H6A 110.3 . . ?
P3 C6 H6A 110.3 3_556 . ?
C5 C6 H6B 110.3 . . ?
P3 C6 H6B 110.3 3_556 . ?
H6A C6 H6B 108.6 . . ?
N1 C40 C41 120.4(6) . . ?
N1 C40 H40 119.8 . . ?
C41 C40 H40 119.8 . . ?
C40 C41 C44 119.4(6) . . ?
C40 C41 H41 120.3 . . ?
C44 C41 H41 120.3 . . ?
C43 C42 C44 120.2(6) . . ?
C43 C42 H42 119.9 . . ?
C44 C42 H42 119.9 . . ?
N1 C43 C42 119.8(6) . . ?
N1 C43 H43 120.1 . . ?
C42 C43 H43 120.1 . . ?
C42 C44 C41 117.9(6) . . ?
C42 C44 C45 121.0(5) . . ?
C41 C44 C45 121.2(5) . . ?
C49 C45 C46 117.6(6) . . ?
C49 C45 C44 121.0(6) . . ?
C46 C45 C44 121.4(5) . . ?
C47 C46 C45 120.3(6) . . ?
C47 C46 H46 119.8 . . ?
C45 C46 H46 119.8 . . ?
N2 C47 C46 119.5(7) . . ?
N2 C47 H47 120.2 . . ?
C46 C47 H47 120.2 . . ?
N2 C48 C49 120.6(7) . . ?
N2 C48 H48 119.7 . . ?
C49 C48 H48 119.7 . . ?
C48 C49 C45 120.0(7) . . ?
C48 C49 H49 120.0 . . ?
C45 C49 H49 120.0 . . ?

loop_
_geom_bond_atom_site_label_1
_geom_bond_atom_site_label_2
_geom_bond_distance
_geom_bond_site_symmetry_2
_geom_bond_publ_flag
U1 O2 1.763(4) . ?
U1 O1 1.766(4) . ?
U1 O3 2.285(4) . ?
U1 O5 2.294(4) . ?
U1 O4 2.313(4) . ?
U1 O7 2.547(4) . ?
U1 O6 2.593(4) . ?
U1 C5 2.973(5) . ?
U2 O12 1.768(4) . ?
U2 O11 1.773(4) . ?
U2 O20 2.315(4) 3 ?
U2 O8 2.330(4) . ?
U2 O10 2.349(4) . ?
U2 O9 2.467(4) . ?
U2 O6 2.562(4) . ?
U3 O13 1.768(4) . ?
U3 O14 1.774(4) . ?
U3 O19 2.329(4) 4_566 ?
U3 O17 2.333(4) . ?
U3 O18 2.342(4) . ?
U3 O16 2.488(4) 4_566 ?
U3 O15 2.499(4) 4_566 ?
U3 C4 2.847(6) 4_566 ?
P1 O4 1.518(4) . ?
P1 O17 1.524(4) . ?
P1 O19 1.532(4) . ?
P1 C1 1.811(7) . ?
P2 O20 1.514(4) . ?
P2 O10 1.518(4) . ?
P2 O5 1.528(4) . ?
P2 C3 1.820(6) . ?
P3 O8 1.517(4) 3_556 ?
P3 O3 1.519(4) . ?
P3 O18 1.522(4) . ?
P3 C6 1.819(6) 3_556 ?
O6 C5 1.269(6) . ?
O7 C5 1.253(6) . ?
O8 P3 1.517(4) 3_556 ?
O9 H9A 0.80(2) . ?
O9 H9B 0.80(2) . ?
O15 C4 1.261(7) . ?
O15 U3 2.499(4) 4_565 ?
O16 C4 1.263(7) . ?
O16 U3 2.488(4) 4_565 ?
O19 U3 2.329(4) 4_565 ?
O20 U2 2.315(4) 3 ?
O21 C2 1.198(8) . ?
O22 C2 1.310(9) . ?
O22 H22A 0.91(11) . ?
N1 C43 1.323(9) . ?
N1 C40 1.331(9) . ?
N1 HN1 0.81(10) . ?
N2 C48 1.336(10) . ?
N2 C47 1.339(9) . ?
N2 HN2 0.84(8) . ?
C1 C2 1.497(9) . ?
C1 H1A 0.9700 . ?
C1 H1B 0.9700 . ?
C3 C4 1.505(7) . ?
C3 H3A 0.9700 . ?
C3 H3B 0.9700 . ?
C4 U3 2.847(6) 4_565 ?
C5 C6 1.509(7) . ?
C6 P3 1.819(6) 3_556 ?
C6 H6A 0.9700 . ?
C6 H6B 0.9700 . ?
C40 C41 1.363(9) . ?
C40 H40 0.9300 . ?
C41 C44 1.399(8) . ?
C41 H41 0.9300 . ?
C42 C43 1.374(9) . ?
C42 C44 1.379(9) . ?
C42 H42 0.9300 . ?
C43 H43 0.9300 . ?
C44 C45 1.490(8) . ?
C45 C49 1.393(8) . ?
C45 C46 1.398(9) . ?
C46 C47 1.369(9) . ?
C46 H46 0.9300 . ?
C47 H47 0.9300 . ?
C48 C49 1.359(10) . ?
C48 H48 0.9300 . ?
C49 H49 0.9300 . ?

loop_
_geom_hbond_atom_site_label_D
_geom_hbond_atom_site_label_H
_geom_hbond_atom_site_label_A
_geom_hbond_distance_DH
_geom_hbond_distance_HA
_geom_hbond_distance_DA
_geom_hbond_angle_DHA
_geom_hbond_site_symmetry_A
O9 H9A O19 0.80(2) 2.13(4) 2.880(6) 158(9) 2_545
O9 H9B O16 0.80(2) 1.87(2) 2.663(6) 172(9) 3
O22 H22A OH3 0.91(11) 1.67(11) 2.563(9) 166(10) .
N1 HN1 O7 0.81(10) 1.97(10) 2.773(7) 174(10) 3_656
N2 HN2 O21 0.84(8) 2.26(8) 2.814(8) 124(6) 3
